data_4131580
loop_
_publ_author_name
'Hu, Yang'
'Yu, Ke'
'Shi, Li-Li'
'Liu, Lei'
'Sui, Jing-Jing'
'Liu, De-Yong'
'Xiong, Bin'
'Sun, Jian-Song'

_publ_section_title
;
 o-(p-Methoxyphenylethynyl)phenyl Glycosides: Versatile New Glycosylation
 Donors for the Highly Efficient Construction of Glycosidic Linkages.
;
_journal_issue 36
_journal_name_full 'Journal of the American Chemical Society'
_journal_page_first 12736
_journal_page_last 12744
_journal_paper_doi 10.1021/jacs.7b07020
_journal_volume 139
_journal_year 2017
_chemical_absolute_configuration ad
_chemical_formula_sum 'C21 H22 F3 I O10'
_chemical_formula_weight 618.28
_space_group_crystal_system monoclinic
_space_group_IT_number 4
_space_group_name_Hall 'P 2yb'
_space_group_name_H-M_alt 'P 1 21 1'
_atom_sites_solution_hydrogens geom
_audit_creation_method SHELXL-2013
_cell_angle_alpha 90
_cell_angle_beta 111.857(3)
_cell_angle_gamma 90
_cell_formula_units_Z 2
_cell_length_a 11.3973(16)
_cell_length_b 9.3083(13)
_cell_length_c 12.6320(17)
_cell_measurement_reflns_used 5467
_cell_measurement_temperature 293(2)
_cell_measurement_theta_max 49.143
_cell_measurement_theta_min 4.999
_cell_volume 1243.8(3)
_computing_cell_refinement 'Bruker SMART'
_computing_data_collection 'Bruker SMART'
_computing_data_reduction 'Bruker SHELXTL'
_computing_molecular_graphics 'Bruker SHELXTL'
_computing_publication_material 'Bruker SHELXTL'
_computing_structure_refinement 'SHELXL-2013 (Sheldrick, 2013)'
_computing_structure_solution 'Bruker SHELXTL'
_diffrn_ambient_temperature 293(2)
_diffrn_measured_fraction_theta_full 1.000
_diffrn_measured_fraction_theta_max 1.000
_diffrn_measurement_device_type 'CCD area detector'
_diffrn_measurement_method 'phi and omega scans'
_diffrn_radiation_type MoK\a
_diffrn_radiation_wavelength 0.71073
_diffrn_reflns_av_R_equivalents 0.0242
_diffrn_reflns_av_unetI/netI 0.0444
_diffrn_reflns_Laue_measured_fraction_full 1.000
_diffrn_reflns_Laue_measured_fraction_max 1.000
_diffrn_reflns_limit_h_max 13
_diffrn_reflns_limit_h_min -11
_diffrn_reflns_limit_k_max 11
_diffrn_reflns_limit_k_min -11
_diffrn_reflns_limit_l_max 12
_diffrn_reflns_limit_l_min -15
_diffrn_reflns_number 7206
_diffrn_reflns_point_group_measured_fraction_full 0.977
_diffrn_reflns_point_group_measured_fraction_max 0.976
_diffrn_reflns_theta_full 25.242
_diffrn_reflns_theta_max 25.500
_diffrn_reflns_theta_min 1.737
_exptl_absorpt_coefficient_mu 1.361
_exptl_absorpt_correction_T_max 0.7456
_exptl_absorpt_correction_T_min 0.5857
_exptl_absorpt_correction_type multi-scan
_exptl_absorpt_process_details sadabs
_exptl_crystal_colour colorless
_exptl_crystal_density_diffrn 1.651
_exptl_crystal_description prismatic
_exptl_crystal_F_000 616
_exptl_crystal_size_max 0.200
_exptl_crystal_size_mid 0.160
_exptl_crystal_size_min 0.130
_refine_diff_density_max 0.502
_refine_diff_density_min -0.415
_refine_diff_density_rms 0.100
_refine_ls_abs_structure_details
; 
 Flack x determined using 1857 quotients [(I+)-(I-)]/[(I+)+(I-)] 
 (Parsons and Flack (2004), Acta Cryst. A60, s61). 
;
_refine_ls_abs_structure_Flack 0.003(18)
_refine_ls_extinction_coef 0.0042(15)
_refine_ls_extinction_expression Fc^*^=kFc[1+0.001xFc^2^\l^3^/sin(2\q)]^-1/4^
_refine_ls_extinction_method SHELXL
_refine_ls_goodness_of_fit_ref 1.053
_refine_ls_hydrogen_treatment constr
_refine_ls_matrix_type full
_refine_ls_number_parameters 357
_refine_ls_number_reflns 4528
_refine_ls_number_restraints 43
_refine_ls_restrained_S_all 1.091
_refine_ls_R_factor_all 0.0400
_refine_ls_R_factor_gt 0.0381
_refine_ls_shift/su_max 0.039
_refine_ls_shift/su_mean 0.003
_refine_ls_structure_factor_coef Fsqd
_refine_ls_weighting_details 'w=1/[\s^2^(Fo^2^)+(0.0665P)^2^] where P=(Fo^2^+2Fc^2^)/3'
_refine_ls_weighting_scheme calc
_refine_ls_wR_factor_gt 0.1026
_refine_ls_wR_factor_ref 0.1044
_reflns_Friedel_coverage 0.832
_reflns_Friedel_fraction_full 0.951
_reflns_Friedel_fraction_max 0.950
_reflns_number_gt 4326
_reflns_number_total 4528
_reflns_threshold_expression 'I > 2\s(I)'
_cod_data_source_file ja7b07020_si_003.cif
_cod_data_source_block cd17009
_cod_original_sg_symbol_H-M 'P 21'
_cod_database_code 4131580
_shelx_space_group_comment
; 
The symmetry employed for this shelxl refinement is uniquely defined 
by the following loop, which should always be used as a source of 
symmetry information in preference to the above space-group names. 
They are only intended as comments. 
;
_shelx_estimated_absorpt_t_min 0.772
_shelx_estimated_absorpt_t_max 0.843
_shelxl_version_number 2013-4

loop_
_space_group_symop_operation_xyz
'x, y, z'
'-x, y+1/2, -z'

loop_
_atom_site_label
_atom_site_type_symbol
_atom_site_fract_x
_atom_site_fract_y
_atom_site_fract_z
_atom_site_U_iso_or_equiv
_atom_site_adp_type
_atom_site_occupancy
_atom_site_site_symmetry_order
_atom_site_calc_flag
_atom_site_refinement_flags_posn
_atom_site_refinement_flags_adp
_atom_site_refinement_flags_occupancy
_atom_site_disorder_assembly
_atom_site_disorder_group
I1 I 0.34680(4) 0.34366(6) 0.33269(4) 0.0637(2) Uani 1 1 d . . . . .
O1 O 0.6032(4) 0.4470(5) 0.3223(3) 0.0405(9) Uani 1 1 d . . . . .
O2 O 0.7921(4) 0.4856(4) 0.3060(3) 0.0386(9) Uani 1 1 d . . . . .
O3 O 0.7127(4) 0.4768(5) 0.5580(4) 0.0418(10) Uani 1 1 d . . . . .
O4 O 0.7082(9) 0.2434(7) 0.5964(7) 0.102(3) Uani 1 1 d . . . . .
O5 O 0.9812(4) 0.4476(4) 0.6498(3) 0.0391(9) Uani 1 1 d . . . . .
O6 O 1.039(2) 0.659(3) 0.735(2) 0.075(5) Uani 0.5 1 d . U P A 1
O6' O 0.979(2) 0.650(3) 0.742(2) 0.078(5) Uani 0.5 1 d . U P A 2
O7 O 1.1049(4) 0.5691(4) 0.5168(3) 0.0385(9) Uani 1 1 d . . . . .
O8 O 1.2138(5) 0.3660(6) 0.5741(5) 0.0661(14) Uani 1 1 d . . . . .
O9 O 0.9033(5) 0.5917(6) 0.1597(4) 0.0548(12) Uani 1 1 d . . . . .
O10 O 0.9714(8) 0.4425(11) 0.0616(6) 0.103(3) Uani 1 1 d . . . . .
C1 C 0.7204(6) 0.5134(7) 0.3729(5) 0.0358(12) Uani 1 1 d . . . . .
H1 H 0.7100 0.6171 0.3795 0.043 Uiso 1 1 calc R U . . .
C2 C 0.7860(5) 0.4468(6) 0.4902(5) 0.0348(11) Uani 1 1 d . . . . .
H2 H 0.7944 0.3428 0.4832 0.042 Uiso 1 1 calc R U . . .
C3 C 0.9135(5) 0.5143(6) 0.5421(4) 0.0334(11) Uani 1 1 d . . . . .
H3 H 0.9044 0.6173 0.5531 0.040 Uiso 1 1 calc R U . . .
C4 C 0.9880(5) 0.4923(6) 0.4666(4) 0.0349(11) Uani 1 1 d . . . . .
H4 H 1.0046 0.3898 0.4614 0.042 Uiso 1 1 calc R U . . .
C5 C 0.9141(5) 0.5527(6) 0.3484(5) 0.0352(12) Uani 1 1 d . . . . .
H5 H 0.9045 0.6569 0.3531 0.042 Uiso 1 1 calc R U . . .
C6 C 0.9749(8) 0.5196(8) 0.2645(6) 0.0448(16) Uani 1 1 d . . . . .
H6A H 1.0618 0.5531 0.2932 0.054 Uiso 1 1 calc R U . . .
H6B H 0.9748 0.4168 0.2520 0.054 Uiso 1 1 calc R U . . .
C7 C 0.6785(8) 0.3624(10) 0.6052(6) 0.0593(19) Uani 1 1 d . . . . .
C8 C 0.5952(11) 0.4074(11) 0.6666(9) 0.083(3) Uani 1 1 d . . . . .
H8A H 0.5086 0.3887 0.6194 0.125 Uiso 1 1 calc R U . . .
H8B H 0.6061 0.5082 0.6834 0.125 Uiso 1 1 calc R U . . .
H8C H 0.6172 0.3542 0.7364 0.125 Uiso 1 1 calc R U . . .
C9 C 1.0245(9) 0.5301(8) 0.7418(6) 0.060(2) Uani 1 1 d . . . . .
C10 C 1.0954(12) 0.4466(13) 0.8454(6) 0.091(3) Uani 1 1 d . . . . .
H10A H 1.1705 0.4078 0.8389 0.137 Uiso 1 1 calc R U . . .
H10B H 1.0435 0.3695 0.8536 0.137 Uiso 1 1 calc R U . . .
H10C H 1.1183 0.5081 0.9110 0.137 Uiso 1 1 calc R U . . .
C11 C 1.2092(6) 0.4924(7) 0.5788(6) 0.0441(14) Uani 1 1 d . . . . .
C12 C 1.3095(8) 0.5882(10) 0.6528(8) 0.070(2) Uani 1 1 d . . . . .
H12A H 1.3667 0.5341 0.7156 0.104 Uiso 1 1 calc R U . . .
H12B H 1.2722 0.6638 0.6815 0.104 Uiso 1 1 calc R U . . .
H12C H 1.3550 0.6290 0.6096 0.104 Uiso 1 1 calc R U . . .
C13 C 0.9086(7) 0.5410(9) 0.0643(6) 0.0539(17) Uani 1 1 d . . . . .
C14 C 0.8323(10) 0.6304(12) -0.0353(7) 0.082(3) Uani 1 1 d . . . . .
H14A H 0.8874 0.6919 -0.0567 0.123 Uiso 1 1 calc R U . . .
H14B H 0.7738 0.6879 -0.0153 0.123 Uiso 1 1 calc R U . . .
H14C H 0.7865 0.5690 -0.0982 0.123 Uiso 1 1 calc R U . . .
C15 C 0.5097(5) 0.5227(6) 0.2404(5) 0.0364(12) Uani 1 1 d . . . . .
C16 C 0.3850(6) 0.4935(7) 0.2274(5) 0.0420(13) Uani 1 1 d . . . . .
C17 C 0.2877(6) 0.5641(9) 0.1473(6) 0.0545(17) Uani 1 1 d . . . . .
H17 H 0.2047 0.5446 0.1392 0.065 Uiso 1 1 calc R U . . .
C18 C 0.3124(7) 0.6649(9) 0.0780(6) 0.0544(17) Uani 1 1 d . . . . .
H18 H 0.2460 0.7125 0.0225 0.065 Uiso 1 1 calc R U . . .
C19 C 0.4349(7) 0.6948(8) 0.0911(5) 0.0491(16) Uani 1 1 d . . . . .
C20 C 0.5336(6) 0.6230(7) 0.1707(5) 0.0422(13) Uani 1 1 d . . . . .
H20 H 0.6163 0.6419 0.1776 0.051 Uiso 1 1 calc R U . . .
C21 C 0.4607(9) 0.8029(9) 0.0162(7) 0.065(2) Uani 1 1 d . . . . .
F1 F 0.5743(15) 0.8044(19) 0.0191(15) 0.103(3) Uani 0.5 1 d . U P B 1
F2 F 0.3859(19) 0.794(2) -0.0884(11) 0.112(4) Uani 0.5 1 d . U P B 1
F3 F 0.4427(18) 0.9362(16) 0.0515(15) 0.105(3) Uani 0.5 1 d . U P B 1
F1' F 0.5568(18) 0.8871(17) 0.0713(13) 0.112(4) Uani 0.5 1 d . U P B 2
F2' F 0.3639(15) 0.8835(16) -0.0433(15) 0.104(4) Uani 0.5 1 d . U P B 2
F3' F 0.4912(18) 0.7437(17) -0.0627(13) 0.107(3) Uani 0.5 1 d . U P B 2

loop_
_atom_site_aniso_label
_atom_site_aniso_U_11
_atom_site_aniso_U_22
_atom_site_aniso_U_33
_atom_site_aniso_U_23
_atom_site_aniso_U_13
_atom_site_aniso_U_12
I1 0.0541(3) 0.0699(3) 0.0691(3) 0.0110(3) 0.0254(2) -0.0133(3)
O1 0.031(2) 0.038(2) 0.047(2) 0.0030(18) 0.0081(17) -0.0013(16)
O2 0.038(2) 0.045(2) 0.0337(19) -0.0021(17) 0.0143(16) 0.0005(18)
O3 0.046(2) 0.040(2) 0.047(2) 0.0038(18) 0.0266(19) -0.0001(18)
O4 0.174(8) 0.049(4) 0.141(7) 0.025(4) 0.126(7) 0.015(4)
O5 0.048(2) 0.035(2) 0.0288(18) 0.0018(16) 0.0081(16) 0.0023(18)
O6 0.100(15) 0.054(7) 0.054(6) -0.014(5) 0.010(10) -0.005(11)
O6' 0.109(16) 0.059(7) 0.056(6) -0.015(5) 0.021(11) 0.008(12)
O7 0.031(2) 0.034(2) 0.045(2) 0.0075(17) 0.0087(16) 0.0002(16)
O8 0.050(3) 0.041(4) 0.099(4) 0.008(3) 0.018(2) 0.014(2)
O9 0.076(3) 0.055(3) 0.039(2) 0.007(2) 0.027(2) 0.011(2)
O10 0.125(6) 0.134(7) 0.059(3) -0.002(4) 0.046(4) 0.045(6)
C1 0.039(3) 0.030(3) 0.036(3) -0.001(2) 0.011(2) -0.006(2)
C2 0.036(3) 0.033(3) 0.038(3) 0.002(2) 0.018(2) -0.001(2)
C3 0.041(3) 0.026(3) 0.031(2) 0.002(2) 0.011(2) 0.000(2)
C4 0.035(3) 0.031(3) 0.037(3) -0.002(2) 0.012(2) -0.003(2)
C5 0.037(3) 0.031(3) 0.037(3) 0.004(2) 0.014(2) 0.001(2)
C6 0.051(4) 0.046(4) 0.044(3) 0.003(3) 0.025(3) 0.002(3)
C7 0.082(5) 0.052(5) 0.061(4) 0.007(4) 0.047(3) -0.005(4)
C8 0.111(8) 0.081(6) 0.091(6) 0.002(5) 0.075(6) -0.006(5)
C9 0.089(6) 0.047(4) 0.035(3) -0.009(3) 0.011(3) -0.005(4)
C10 0.130(9) 0.089(7) 0.035(4) -0.010(4) 0.007(4) 0.000(6)
C11 0.038(3) 0.042(3) 0.052(3) 0.015(3) 0.016(3) 0.005(3)
C12 0.045(4) 0.060(5) 0.084(5) 0.011(4) 0.000(4) 0.002(3)
C13 0.054(4) 0.070(5) 0.042(3) -0.004(3) 0.023(3) -0.010(4)
C14 0.093(7) 0.105(7) 0.043(4) 0.007(4) 0.020(4) 0.004(6)
C15 0.038(3) 0.035(3) 0.032(3) -0.002(2) 0.008(2) 0.001(2)
C16 0.041(3) 0.042(3) 0.042(3) -0.001(3) 0.015(2) -0.006(3)
C17 0.032(3) 0.066(4) 0.057(4) 0.001(3) 0.008(3) -0.006(3)
C18 0.046(4) 0.059(4) 0.049(4) 0.007(3) 0.007(3) 0.008(3)
C19 0.057(4) 0.050(4) 0.034(3) 0.007(3) 0.010(3) 0.012(3)
C20 0.042(3) 0.042(3) 0.041(3) -0.004(3) 0.013(3) 0.000(3)
C21 0.072(5) 0.068(6) 0.049(4) 0.021(3) 0.017(4) 0.006(4)
F1 0.106(7) 0.109(8) 0.112(8) 0.061(6) 0.062(6) 0.014(6)
F2 0.140(8) 0.117(8) 0.069(6) 0.041(6) 0.027(6) -0.006(7)
F3 0.138(8) 0.076(7) 0.114(7) 0.033(6) 0.063(7) 0.009(6)
F1' 0.130(8) 0.091(7) 0.102(7) 0.045(6) 0.029(7) -0.030(7)
F2' 0.108(7) 0.089(7) 0.115(8) 0.070(6) 0.040(6) 0.035(6)
F3' 0.145(8) 0.108(7) 0.093(7) 0.035(6) 0.074(6) 0.008(7)

loop_
_atom_type_symbol
_atom_type_description
_atom_type_scat_dispersion_real
_atom_type_scat_dispersion_imag
_atom_type_scat_source
C C 0.0033 0.0016 'International Tables Vol C Tables 4.2.6.8 and 6.1.1.4'
H H 0.0000 0.0000 'International Tables Vol C Tables 4.2.6.8 and 6.1.1.4'
O O 0.0106 0.0060 'International Tables Vol C Tables 4.2.6.8 and 6.1.1.4'
F F 0.0171 0.0103 'International Tables Vol C Tables 4.2.6.8 and 6.1.1.4'
I I -0.4742 1.8119 'International Tables Vol C Tables 4.2.6.8 and 6.1.1.4'

loop_
_geom_angle_atom_site_label_1
_geom_angle_atom_site_label_2
_geom_angle_atom_site_label_3
_geom_angle
C15 O1 C1 117.5(5)
C1 O2 C5 113.4(4)
C7 O3 C2 116.2(5)
C9 O5 C3 118.3(5)
C11 O7 C4 117.5(4)
C13 O9 C6 118.1(6)
O1 C1 O2 108.4(5)
O1 C1 C2 107.8(5)
O2 C1 C2 109.1(5)
O1 C1 H1 110.5
O2 C1 H1 110.5
C2 C1 H1 110.5
O3 C2 C3 110.2(5)
O3 C2 C1 108.6(5)
C3 C2 C1 107.5(5)
O3 C2 H2 110.2
C3 C2 H2 110.2
C1 C2 H2 110.2
O5 C3 C2 109.1(4)
O5 C3 C4 108.1(5)
C2 C3 C4 110.5(4)
O5 C3 H3 109.7
C2 C3 H3 109.7
C4 C3 H3 109.7
O7 C4 C3 107.6(4)
O7 C4 C5 109.4(4)
C3 C4 C5 109.5(5)
O7 C4 H4 110.1
C3 C4 H4 110.1
C5 C4 H4 110.1
O2 C5 C6 106.6(5)
O2 C5 C4 108.1(4)
C6 C5 C4 112.6(5)
O2 C5 H5 109.8
C6 C5 H5 109.8
C4 C5 H5 109.8
O9 C6 C5 107.5(6)
O9 C6 H6A 110.2
C5 C6 H6A 110.2
O9 C6 H6B 110.2
C5 C6 H6B 110.2
H6A C6 H6B 108.5
O4 C7 O3 124.2(6)
O4 C7 C8 125.1(8)
O3 C7 C8 110.7(8)
C7 C8 H8A 109.5
C7 C8 H8B 109.5
H8A C8 H8B 109.5
C7 C8 H8C 109.5
H8A C8 H8C 109.5
H8B C8 H8C 109.5
O6 C9 O5 121.9(13)
O6' C9 O5 120.3(13)
O6 C9 C10 122.4(13)
O6' C9 C10 124.7(13)
O5 C9 C10 111.9(7)
C9 C10 H10A 109.5
C9 C10 H10B 109.5
H10A C10 H10B 109.5
C9 C10 H10C 109.5
H10A C10 H10C 109.5
H10B C10 H10C 109.5
O8 C11 O7 122.7(6)
O8 C11 C12 126.5(6)
O7 C11 C12 110.7(6)
C11 C12 H12A 109.5
C11 C12 H12B 109.5
H12A C12 H12B 109.5
C11 C12 H12C 109.5
H12A C12 H12C 109.5
H12B C12 H12C 109.5
O10 C13 O9 123.0(7)
O10 C13 C14 125.7(7)
O9 C13 C14 111.2(7)
C13 C14 H14A 109.5
C13 C14 H14B 109.5
H14A C14 H14B 109.5
C13 C14 H14C 109.5
H14A C14 H14C 109.5
H14B C14 H14C 109.5
O1 C15 C20 123.1(5)
O1 C15 C16 117.4(5)
C20 C15 C16 119.5(5)
C17 C16 C15 120.4(6)
C17 C16 I1 119.5(5)
C15 C16 I1 120.1(4)
C16 C17 C18 119.8(6)
C16 C17 H17 120.1
C18 C17 H17 120.1
C19 C18 C17 120.0(6)
C19 C18 H18 120.0
C17 C18 H18 120.0
C20 C19 C18 120.7(7)
C20 C19 C21 119.6(7)
C18 C19 C21 119.7(6)
C19 C20 C15 119.6(6)
C19 C20 H20 120.2
C15 C20 H20 120.2
F2 C21 F1 108.0(13)
F3' C21 F1' 104.7(13)
F3' C21 F2' 102.2(12)
F1' C21 F2' 108.6(12)
F2 C21 F3 105.8(13)
F1 C21 F3 104.7(13)
F2 C21 C19 113.6(10)
F1 C21 C19 115.3(8)
F3' C21 C19 112.1(9)
F1' C21 C19 112.9(8)
F2' C21 C19 115.3(9)
F3 C21 C19 108.6(9)

loop_
_geom_bond_atom_site_label_1
_geom_bond_atom_site_label_2
_geom_bond_distance
I1 C16 2.082(6)
O1 C15 1.372(7)
O1 C1 1.393(7)
O2 C1 1.401(8)
O2 C5 1.434(7)
O3 C7 1.347(9)
O3 C2 1.429(7)
O4 C7 1.176(12)
O5 C9 1.326(8)
O5 C3 1.432(6)
O6 C9 1.22(3)
O6' C9 1.23(3)
O7 C11 1.357(7)
O7 C4 1.436(7)
O8 C11 1.180(9)
O9 C13 1.317(9)
O9 C6 1.437(9)
O10 C13 1.172(11)
C1 C2 1.521(8)
C1 H1 0.9800
C2 C3 1.492(8)
C2 H2 0.9800
C3 C4 1.507(8)
C3 H3 0.9800
C4 C5 1.523(7)
C4 H4 0.9800
C5 C6 1.499(9)
C5 H5 0.9800
C6 H6A 0.9700
C6 H6B 0.9700
C7 C8 1.492(11)
C8 H8A 0.9600
C8 H8B 0.9600
C8 H8C 0.9600
C9 C10 1.478(12)
C10 H10A 0.9600
C10 H10B 0.9600
C10 H10C 0.9600
C11 C12 1.477(11)
C12 H12A 0.9600
C12 H12B 0.9600
C12 H12C 0.9600
C13 C14 1.489(12)
C14 H14A 0.9600
C14 H14B 0.9600
C14 H14C 0.9600
C15 C20 1.379(9)
C15 C16 1.395(9)
C16 C17 1.360(10)
C17 C18 1.382(11)
C17 H17 0.9300
C18 C19 1.372(11)
C18 H18 0.9300
C19 C20 1.372(9)
C19 C21 1.484(11)
C20 H20 0.9300
C21 F2 1.281(16)
C21 F1 1.281(16)
C21 F3' 1.294(17)
C21 F1' 1.315(17)
C21 F2' 1.315(14)
C21 F3 1.360(19)

loop_
_geom_hbond_atom_site_label_D
_geom_hbond_atom_site_label_H
_geom_hbond_atom_site_label_A
_geom_hbond_distance_DH
_geom_hbond_distance_HA
_geom_hbond_distance_DA
_geom_hbond_angle_DHA
_geom_hbond_site_symmetry_A
C20 H20 O2 0.93 2.52 3.080(8) 119.1 .
C17 H17 O10 0.93 2.64 3.541(12) 162.1 1_455
C12 H12C O4 0.96 2.65 3.401(12) 135.3 2_756
C8 H8B I1 0.96 3.19 4.114(11) 162.7 2_656
C6 H6B O6' 0.97 2.53 3.48(3) 166.9 2_746
C6 H6B O6 0.97 2.41 3.36(3) 165.1 2_746
C1 H1 O8 0.98 2.47 3.378(8) 154.4 2_756
C20 H20 O2 0.93 2.52 3.080(8) 119.1 .
C17 H17 O10 0.93 2.64 3.541(12) 162.1 1_455
C12 H12C O4 0.96 2.65 3.401(12) 135.3 2_756
C8 H8B I1 0.96 3.19 4.114(11) 162.7 2_656
C6 H6B O6' 0.97 2.53 3.48(3) 166.9 2_746
C6 H6B O6 0.97 2.41 3.36(3) 165.1 2_746
C1 H1 O8 0.98 2.47 3.378(8) 154.4 2_756
C20 H20 O2 0.93 2.52 3.080(8) 119.1 .
C17 H17 O10 0.93 2.64 3.541(12) 162.1 1_455
C12 H12C O4 0.96 2.65 3.401(12) 135.3 2_756
C8 H8B I1 0.96 3.19 4.114(11) 162.7 2_656
C6 H6B O6' 0.97 2.53 3.48(3) 166.9 2_746
C6 H6B O6 0.97 2.41 3.36(3) 165.1 2_746
C1 H1 O8 0.98 2.47 3.378(8) 154.4 2_756
C20 H20 O2 0.93 2.52 3.080(8) 119.1 .
C12 H12C O4 0.96 2.65 3.401(12) 135.3 2_756
C8 H8B I1 0.96 3.19 4.114(11) 162.7 2_656
C6 H6B O6 0.97 2.41 3.36(3) 165.1 2_746
C1 H1 O8 0.98 2.47 3.378(8) 154.4 2_756
C20 H20 O2 0.93 2.52 3.080(8) 119.1 .
C17 H17 O10 0.93 2.64 3.541(12) 162.1 1_455
C12 H12C O4 0.96 2.65 3.401(12) 135.3 2_756
C8 H8B I1 0.96 3.19 4.114(11) 162.7 2_656
C6 H6B O6 0.97 2.41 3.36(3) 165.1 2_746
C1 H1 O8 0.98 2.47 3.378(8) 154.4 2_756
C20 H20 O2 0.93 2.52 3.080(8) 119.1 .
C17 H17 O10 0.93 2.64 3.541(12) 162.1 1_455
C12 H12C O4 0.96 2.65 3.401(12) 135.3 2_756
C8 H8B I1 0.96 3.19 4.114(11) 162.7 2_656
C6 H6B O6 0.97 2.41 3.36(3) 165.1 2_746
C1 H1 O8 0.98 2.47 3.378(8) 154.4 2_756
C1 H1 O8 0.98 2.47 3.378(8) 154.4 2_756
C6 H6B O6 0.97 2.41 3.36(3) 165.1 2_746
C8 H8B I1 0.96 3.19 4.114(11) 162.7 2_656
C12 H12C O4 0.96 2.65 3.401(12) 135.3 2_756
C17 H17 O10 0.93 2.64 3.541(12) 162.1 1_455
C20 H20 O2 0.93 2.52 3.080(8) 119.1 .
C1 H1 O8 0.98 2.47 3.378(8) 154.4 2_756
C6 H6B O6 0.97 2.41 3.36(3) 165.1 2_746
C8 H8B I1 0.96 3.19 4.114(11) 162.7 2_656
C12 H12C O4 0.96 2.65 3.401(12) 135.3 2_756
C17 H17 O10 0.93 2.64 3.541(12) 162.1 1_455
C20 H20 O2 0.93 2.52 3.080(8) 119.1 .
C1 H1 O8 0.98 2.47 3.378(8) 154.4 2_756
C6 H6B O6 0.97 2.41 3.36(3) 165.1 2_746
C6 H6B O6' 0.97 2.53 3.48(3) 166.9 2_746
C8 H8B I1 0.96 3.19 4.114(11) 162.7 2_656
C12 H12C O4 0.96 2.65 3.401(12) 135.3 2_756
C17 H17 O10 0.93 2.64 3.541(12) 162.1 1_455
C20 H20 O2 0.93 2.52 3.080(8) 119.1 .
C1 H1 O8 0.98 2.47 3.378(8) 154.4 2_756
C6 H6B O6 0.97 2.41 3.36(3) 165.1 2_746
C6 H6B O6' 0.97 2.53 3.48(3) 166.9 2_746
C8 H8B I1 0.96 3.19 4.114(11) 162.7 2_656
C12 H12C O4 0.96 2.65 3.401(12) 135.3 2_756
C17 H17 O10 0.93 2.64 3.541(12) 162.1 1_455
C20 H20 O2 0.93 2.52 3.080(8) 119.1 .
C1 H1 O8 0.98 2.47 3.378(8) 154.4 2_756
C6 H6B O6 0.97 2.41 3.36(3) 165.1 2_746
C6 H6B O6' 0.97 2.53 3.48(3) 166.9 2_746
C8 H8B I1 0.96 3.19 4.114(11) 162.7 2_656
C12 H12C O4 0.96 2.65 3.401(12) 135.3 2_756
C17 H17 O10 0.93 2.64 3.541(12) 162.1 1_455
C20 H20 O2 0.93 2.52 3.080(8) 119.1 .

loop_
_geom_torsion_atom_site_label_1
_geom_torsion_atom_site_label_2
_geom_torsion_atom_site_label_3
_geom_torsion_atom_site_label_4
_geom_torsion
C15 O1 C1 O2 -87.1(6)
C15 O1 C1 C2 154.9(5)
C5 O2 C1 O1 178.3(4)
C5 O2 C1 C2 -64.6(6)
C7 O3 C2 C3 -116.9(6)
C7 O3 C2 C1 125.6(6)
O1 C1 C2 O3 -62.9(6)
O2 C1 C2 O3 179.5(4)
O1 C1 C2 C3 177.8(5)
O2 C1 C2 C3 60.3(6)
C9 O5 C3 C2 -123.4(6)
C9 O5 C3 C4 116.4(6)
O3 C2 C3 O5 65.4(6)
C1 C2 C3 O5 -176.4(4)
O3 C2 C3 C4 -175.9(4)
C1 C2 C3 C4 -57.7(6)
C11 O7 C4 C3 99.8(6)
C11 O7 C4 C5 -141.3(5)
O5 C3 C4 O7 -65.2(5)
C2 C3 C4 O7 175.5(4)
O5 C3 C4 C5 176.0(4)
C2 C3 C4 C5 56.7(6)
C1 O2 C5 C6 -176.9(5)
C1 O2 C5 C4 61.7(6)
O7 C4 C5 O2 -173.4(4)
C3 C4 C5 O2 -55.8(6)
O7 C4 C5 C6 69.0(6)
C3 C4 C5 C6 -173.3(5)
C13 O9 C6 C5 -156.4(6)
O2 C5 C6 O9 66.4(7)
C4 C5 C6 O9 -175.2(5)
C2 O3 C7 O4 2.3(12)
C2 O3 C7 C8 -176.0(7)
C3 O5 C9 O6 -19.6(16)
C3 O5 C9 O6' 20.5(16)
C3 O5 C9 C10 -178.2(8)
C4 O7 C11 O8 15.8(9)
C4 O7 C11 C12 -162.2(6)
C6 O9 C13 O10 -2.0(12)
C6 O9 C13 C14 -178.3(7)
C1 O1 C15 C20 30.0(8)
C1 O1 C15 C16 -151.0(5)
O1 C15 C16 C17 -179.6(6)
C20 C15 C16 C17 -0.5(9)
O1 C15 C16 I1 1.4(7)
C20 C15 C16 I1 -179.5(4)
C15 C16 C17 C18 0.3(11)
I1 C16 C17 C18 179.3(5)
C16 C17 C18 C19 -0.8(11)
C17 C18 C19 C20 1.6(11)
C17 C18 C19 C21 179.8(7)
C18 C19 C20 C15 -1.9(10)
C21 C19 C20 C15 179.9(7)
O1 C15 C20 C19 -179.7(6)
C16 C15 C20 C19 1.3(9)
C20 C19 C21 F2 136.4(14)
C18 C19 C21 F2 -41.8(16)
C20 C19 C21 F1 11.0(16)
C18 C19 C21 F1 -167.2(13)
C20 C19 C21 F3' 74.8(13)
C18 C19 C21 F3' -103.4(13)
C20 C19 C21 F1' -43.1(15)
C18 C19 C21 F1' 138.6(13)
C20 C19 C21 F2' -168.8(12)
C18 C19 C21 F2' 13.0(15)
C20 C19 C21 F3 -106.2(12)
C18 C19 C21 F3 75.6(12)
